data_7247801
loop_
_publ_author_name
'Khurshid, Afshan'
'Tanveer, Tania'
'Hafeez, Komal'
'Ahmed, Maqsood'
'Akhtar, Zareen'
'Zafar, M. Naveed'

_publ_section_title
;
 Palladium-anchored donor-flexible pyridylidene amide (PYA)
 electrocatalysts for CO2 reduction
;
_journal_issue 49
_journal_name_full 'RSC Advances'
_journal_page_first 34817
_journal_page_last 34825
_journal_paper_doi 10.1039/D3RA06477H
_journal_volume 13
_journal_year 2023
_chemical_formula_moiety '0.5(Cl), 0.5(C31 H25 Cl N5 O2 Pd)'
_chemical_formula_sum 'C15.5 H12.5 Cl N2.5 O Pd0.5'
_chemical_formula_weight 338.43
_space_group_crystal_system triclinic
_space_group_IT_number 2
_space_group_name_Hall '-P 1'
_space_group_name_H-M_alt 'P -1'
_atom_sites_solution_hydrogens geom
_atom_sites_solution_primary direct
_audit_creation_date 2023-07-15
_audit_creation_method
;FinalCif V118 by Daniel Kratzert, Freiburg 2023,
https://dkratzert.de/finalcif.html
;
_audit_update_record
;
2023-07-15 deposited with the CCDC.	2023-11-15 downloaded from the CCDC.
;
_cell_angle_alpha 86.5890(10)
_cell_angle_beta 73.2160(10)
_cell_angle_gamma 76.0760(10)
_cell_formula_units_Z 4
_cell_length_a 9.5070(4)
_cell_length_b 11.2651(5)
_cell_length_c 13.3444(5)
_cell_measurement_reflns_used 1750
_cell_measurement_temperature 100.0
_cell_measurement_theta_max 29.60
_cell_measurement_theta_min 2.30
_cell_volume 1327.99(10)
_computing_molecular_graphics 'Olex2 1.5 (Dolomanov et al., 2009)'
_computing_publication_material 'Olex2 1.5 (Dolomanov et al., 2009)'
_computing_structure_refinement 'SHELXL 2018/3 (Sheldrick, 2015)'
_computing_structure_solution 'SHELXT 2014/5 (Sheldrick, 2014)'
_diffrn_ambient_environment N~2~
_diffrn_ambient_temperature 100.0
_diffrn_detector CPAD
_diffrn_detector_area_resol_mean 7.41
_diffrn_detector_type 'Bruker PHOTON II'
_diffrn_measured_fraction_theta_full 0.855
_diffrn_measured_fraction_theta_max 0.661
_diffrn_measurement_device 'Four-circle diffractometer'
_diffrn_measurement_device_type 'Bruker D8 VENTURE dual wavelength Mo/Cu'
_diffrn_measurement_method '\w and \f scans'
_diffrn_measurement_specimen_support 'MiTeGen micromount'
_diffrn_radiation_monochromator 'mirror optics'
_diffrn_radiation_probe x-ray
_diffrn_radiation_type MoK\a
_diffrn_radiation_wavelength 0.71073
_diffrn_reflns_av_R_equivalents 0.0437
_diffrn_reflns_av_unetI/netI 0.0788
_diffrn_reflns_Laue_measured_fraction_full 0.855
_diffrn_reflns_Laue_measured_fraction_max 0.661
_diffrn_reflns_limit_h_max 12
_diffrn_reflns_limit_h_min -10
_diffrn_reflns_limit_k_max 14
_diffrn_reflns_limit_k_min -14
_diffrn_reflns_limit_l_max 16
_diffrn_reflns_limit_l_min -17
_diffrn_reflns_number 8475
_diffrn_reflns_point_group_measured_fraction_full 0.855
_diffrn_reflns_point_group_measured_fraction_max 0.661
_diffrn_reflns_theta_full 25.000
_diffrn_reflns_theta_max 29.653
_diffrn_reflns_theta_min 2.301
_diffrn_source 'microfocus sealed X-ray tube'
_diffrn_source_type 'Incoatec I\ms'
_exptl_absorpt_coefficient_mu 0.941
_exptl_absorpt_correction_T_max 0.6690
_exptl_absorpt_correction_T_min 0.5845
_exptl_absorpt_correction_type numerical
_exptl_absorpt_process_details
;
SADABS-2016/2 (Bruker,2016/2) was used for absorption correction.
wR2(int) was 0.1036 before and 0.0528 after correction.
The Ratio of minimum to maximum transmission is 0.8737.
The \l/2 correction factor is Not present.
;
_exptl_crystal_colour yellow
_exptl_crystal_density_diffrn 1.693
_exptl_crystal_description block
_exptl_crystal_F_000 684
_exptl_crystal_size_max 0.27
_exptl_crystal_size_mid 0.22
_exptl_crystal_size_min 0.16
_refine_diff_density_max 1.072
_refine_diff_density_min -1.162
_refine_diff_density_rms 0.146
_refine_ls_extinction_method none
_refine_ls_goodness_of_fit_ref 1.086
_refine_ls_hydrogen_treatment constr
_refine_ls_matrix_type full
_refine_ls_number_parameters 370
_refine_ls_number_reflns 4965
_refine_ls_number_restraints 0
_refine_ls_restrained_S_all 1.086
_refine_ls_R_factor_all 0.0783
_refine_ls_R_factor_gt 0.0461
_refine_ls_shift/su_max 0.001
_refine_ls_shift/su_mean 0.000
_refine_ls_structure_factor_coef Fsqd
_refine_ls_weighting_details 'w=1/[\s^2^(Fo^2^)+4.7677P] where P=(Fo^2^+2Fc^2^)/3'
_refine_ls_weighting_scheme calc
_refine_ls_wR_factor_gt 0.0855
_refine_ls_wR_factor_ref 0.1073
_reflns_Friedel_coverage 0.000
_reflns_number_gt 3744
_reflns_number_total 4965
_reflns_threshold_expression 'I > 2\s(I)'
_cod_data_source_file d3ra06477h2.cif
_cod_data_source_block 4a_komal_navedzafar_qau_0ma_a
_cod_depositor_comments
;
The following automatic conversions were performed:

data item '_diffrn_radiation_probe' value 'X-ray' was changed to
'x-ray' in accordance with the
/home/data/users/saulius/crontab/automatic-downloads/rss-feeds/RSC/lib/dictionaries/cif_core.dic
dictionary named 'cif_core.dic' version 2.4.2 last updated on
2011-04-26.

Automatic conversion script
Id: cif_fix_values 8170 2020-07-09 18:12:32Z antanas 
;
_cod_original_formula_sum 'C15.50 H12.50 Cl N2.50 O Pd0.50'
_cod_database_code 7247801
_olex2_refinement_description
;
1. Fixed Uiso
 At 1.2 times of:
  All C(H) groups, All C(H,H) groups
2.a Secondary CH2 refined with riding coordinates:
 C7(H7A,H7B), C25(H25A,H25B)
2.b Aromatic/amide H refined with riding coordinates:
 C21(H21), C22(H22), C9(H9), C11(H11), C8(H8), C16(H16), C29(H29), C15(H15),
 C2(H2), C31(H31), C24(H24), C17(H17), C30(H30), C23(H23), C6(H6), C12(H12),
 C27(H27), C3(H3), C5(H5), C28(H28), C4(H4)
;
_olex2_submission_special_instructions 'No special instructions were received'
_shelx_shelxl_version_number 2018/3
_shelx_space_group_comment
;
The symmetry employed for this shelxl refinement is uniquely defined
by the following loop, which should always be used as a source of
symmetry information in preference to the above space-group names.
They are only intended as comments.
;
_shelx_estimated_absorpt_t_min 0.785
_shelx_estimated_absorpt_t_max 0.864
_diffrn_measurement_ambient_temperature_device_make 'Oxford Cobra Cryo device'

loop_
_space_group_symop_operation_xyz
'x, y, z'
'-x, -y, -z'

loop_
_atom_site_label
_atom_site_type_symbol
_atom_site_fract_x
_atom_site_fract_y
_atom_site_fract_z
_atom_site_U_iso_or_equiv
_atom_site_adp_type
_atom_site_occupancy
_atom_site_site_symmetry_order
_atom_site_calc_flag
_atom_site_refinement_flags_posn
_atom_site_refinement_flags_adp
_atom_site_refinement_flags_occupancy
_atom_site_disorder_assembly
_atom_site_disorder_group
Cl2 Cl 0.38231(16) 0.33399(13) 0.45107(11) 0.0272(3) Uani 1 1 d . . . . .
O4 O 0.1642(4) 0.6936(3) 1.0107(3) 0.0195(8) Uani 1 1 d . . . . .
Cl1 Cl 0.74048(14) 0.42981(11) 0.77093(10) 0.0193(3) Uani 1 1 d . . . . .
N4 N 0.3993(4) 0.5894(4) 0.9065(3) 0.0137(8) Uani 1 1 d . . . . .
Pd1 Pd 0.61774(4) 0.61144(3) 0.86023(3) 0.01420(12) Uani 1 1 d . . . . .
O2 O 0.8617(4) 0.8396(3) 0.9194(3) 0.0252(9) Uani 1 1 d . . . . .
N2 N 0.8008(4) 0.6861(4) 0.8410(3) 0.0152(9) Uani 1 1 d . . . . .
N3 N 0.5266(5) 0.7434(4) 0.9625(3) 0.0160(9) Uani 1 1 d . . . . .
N1 N 1.1660(5) 0.6575(4) 0.5733(3) 0.0174(9) Uani 1 1 d . . . . .
N5 N 0.2146(4) 0.3610(4) 0.7738(3) 0.0148(9) Uani 1 1 d . . . . .
C21 C 0.2156(5) 0.4638(4) 0.9230(4) 0.0149(10) Uani 1 1 d . . . . .
H21 H 0.173288 0.482921 0.995486 0.018 Uiso 1 1 calc R U . . .
C14 C 0.6183(6) 0.8035(4) 0.9851(4) 0.0159(10) Uani 1 1 d . . . . .
C20 C 0.3374(6) 0.5113(4) 0.8648(4) 0.0150(10) Uani 1 1 d . . . . .
C22 C 0.1568(6) 0.3902(4) 0.8764(4) 0.0168(11) Uani 1 1 d . . . . .
H22 H 0.073897 0.359065 0.917129 0.020 Uiso 1 1 calc R U . . .
C19 C 0.3018(6) 0.6744(4) 0.9807(4) 0.0175(11) Uani 1 1 d . . . . .
C1 C 1.2400(6) 0.8042(5) 0.4378(4) 0.0184(11) Uani 1 1 d . . . . .
C18 C 0.3837(5) 0.7534(4) 1.0180(4) 0.0131(10) Uani 1 1 d . . . . .
C13 C 0.7756(5) 0.7782(4) 0.9128(4) 0.0153(10) Uani 1 1 d . . . . .
C9 C 1.0655(5) 0.6955(4) 0.7555(4) 0.0167(11) Uani 1 1 d . . . . .
H9 H 1.079235 0.716744 0.819320 0.020 Uiso 1 1 calc R U . . .
C11 C 0.9210(5) 0.6290(4) 0.6591(4) 0.0163(10) Uani 1 1 d . . . . .
H11 H 0.833442 0.604757 0.655678 0.020 Uiso 1 1 calc R U . . .
C8 C 1.1788(6) 0.6907(4) 0.6647(4) 0.0166(11) Uani 1 1 d . . . . .
H8 H 1.269412 0.711328 0.666087 0.020 Uiso 1 1 calc R U . . .
C10 C 0.9290(6) 0.6694(4) 0.7551(4) 0.0163(10) Uani 1 1 d . . . . .
C16 C 0.4166(6) 0.8970(5) 1.1297(4) 0.0204(11) Uani 1 1 d . . . . .
H16 H 0.378329 0.950268 1.188924 0.024 Uiso 1 1 calc R U . . .
C29 C 0.2982(6) -0.0980(5) 0.7928(4) 0.0245(12) Uani 1 1 d . . . . .
H29 H 0.331142 -0.182221 0.806859 0.029 Uiso 1 1 calc R U . . .
C7 C 1.2800(6) 0.6740(5) 0.4735(4) 0.0202(11) Uani 1 1 d . . . . .
H7A H 1.281484 0.616949 0.419430 0.024 Uiso 1 1 calc R U . . .
H7B H 1.381786 0.655898 0.484320 0.024 Uiso 1 1 calc R U . . .
C15 C 0.5646(6) 0.8827(5) 1.0703(4) 0.0178(11) Uani 1 1 d . . . . .
H15 H 0.628574 0.926315 1.087552 0.021 Uiso 1 1 calc R U . . .
C25 C 0.1473(6) 0.2807(5) 0.7254(4) 0.0211(12) Uani 1 1 d . . . . .
H25A H 0.176035 0.291213 0.648494 0.025 Uiso 1 1 calc R U . . .
H25B H 0.035767 0.305209 0.751801 0.025 Uiso 1 1 calc R U . . .
C2 C 1.2966(6) 0.8925(5) 0.4705(4) 0.0212(12) Uani 1 1 d . . . . .
H2 H 1.365905 0.869887 0.511211 0.025 Uiso 1 1 calc R U . . .
C26 C 0.2009(6) 0.1480(5) 0.7504(4) 0.0184(11) Uani 1 1 d . . . . .
C31 C 0.3353(6) 0.0782(5) 0.6874(4) 0.0191(11) Uani 1 1 d . . . . .
H31 H 0.393565 0.114739 0.629158 0.023 Uiso 1 1 calc R U . . .
C24 C 0.3977(5) 0.4757(4) 0.7591(4) 0.0160(10) Uani 1 1 d . . . . .
H24 H 0.483414 0.502680 0.717490 0.019 Uiso 1 1 calc R U . . .
C17 C 0.3224(6) 0.8338(5) 1.1033(4) 0.0196(11) Uani 1 1 d . . . . .
H17 H 0.219304 0.845326 1.142506 0.024 Uiso 1 1 calc R U . . .
C30 C 0.3853(6) -0.0445(5) 0.7087(4) 0.0259(13) Uani 1 1 d . . . . .
H30 H 0.478142 -0.091407 0.666080 0.031 Uiso 1 1 calc R U . . .
C23 C 0.3347(5) 0.4024(4) 0.7150(4) 0.0166(11) Uani 1 1 d . . . . .
H23 H 0.375646 0.380707 0.642935 0.020 Uiso 1 1 calc R U . . .
C6 C 1.1368(6) 0.8386(5) 0.3799(4) 0.0215(11) Uani 1 1 d . . . . .
H6 H 1.096949 0.778406 0.357676 0.026 Uiso 1 1 calc R U . . .
C12 C 1.0384(6) 0.6248(5) 0.5719(4) 0.0206(11) Uani 1 1 d . . . . .
H12 H 1.031162 0.598163 0.507751 0.025 Uiso 1 1 calc R U . . .
C27 C 0.1170(6) 0.0932(5) 0.8357(4) 0.0197(11) Uani 1 1 d . . . . .
H27 H 0.026404 0.140713 0.880365 0.024 Uiso 1 1 calc R U . . .
C3 C 1.2523(6) 1.0138(5) 0.4441(4) 0.0276(13) Uani 1 1 d . . . . .
H3 H 1.292675 1.074116 0.465403 0.033 Uiso 1 1 calc R U . . .
C5 C 1.0915(7) 0.9599(5) 0.3545(4) 0.0290(13) Uani 1 1 d . . . . .
H5 H 1.020781 0.982965 0.314934 0.035 Uiso 1 1 calc R U . . .
C28 C 0.1642(6) -0.0299(5) 0.8564(4) 0.0220(12) Uani 1 1 d . . . . .
H28 H 0.104989 -0.067123 0.913586 0.026 Uiso 1 1 calc R U . . .
C4 C 1.1489(7) 1.0469(5) 0.3863(4) 0.0297(14) Uani 1 1 d . . . . .
H4 H 1.117847 1.130208 0.368796 0.036 Uiso 1 1 calc R U . . .

loop_
_atom_site_aniso_label
_atom_site_aniso_U_11
_atom_site_aniso_U_22
_atom_site_aniso_U_33
_atom_site_aniso_U_23
_atom_site_aniso_U_13
_atom_site_aniso_U_12
Cl2 0.0299(7) 0.0273(7) 0.0286(7) 0.0004(6) -0.0146(6) -0.0068(6)
O4 0.0116(18) 0.023(2) 0.0220(19) -0.0078(15) 0.0005(15) -0.0052(15)
Cl1 0.0179(6) 0.0162(6) 0.0232(6) -0.0038(5) -0.0043(5) -0.0036(5)
N4 0.010(2) 0.015(2) 0.017(2) 0.0003(16) -0.0028(17) -0.0060(17)
Pd1 0.0130(2) 0.0148(2) 0.0158(2) -0.00101(14) -0.00303(15) -0.00610(15)
O2 0.0183(19) 0.032(2) 0.028(2) -0.0077(17) -0.0015(17) -0.0150(18)
N2 0.012(2) 0.018(2) 0.018(2) 0.0007(17) -0.0038(17) -0.0099(18)
N3 0.021(2) 0.019(2) 0.013(2) 0.0018(17) -0.0050(18) -0.0135(19)
N1 0.017(2) 0.018(2) 0.017(2) 0.0026(17) -0.0041(18) -0.0071(19)
N5 0.008(2) 0.014(2) 0.023(2) -0.0036(17) -0.0074(17) 0.0014(17)
C21 0.015(2) 0.012(2) 0.018(2) -0.0011(19) -0.005(2) -0.002(2)
C14 0.020(3) 0.011(2) 0.019(3) 0.001(2) -0.009(2) -0.004(2)
C20 0.016(3) 0.014(3) 0.018(2) 0.0036(19) -0.012(2) -0.002(2)
C22 0.013(2) 0.017(3) 0.022(3) 0.002(2) -0.005(2) -0.006(2)
C19 0.018(3) 0.012(3) 0.023(3) 0.002(2) -0.006(2) -0.006(2)
C1 0.016(3) 0.019(3) 0.016(2) -0.003(2) 0.003(2) -0.005(2)
C18 0.011(2) 0.014(2) 0.015(2) 0.0015(19) -0.0028(19) -0.005(2)
C13 0.014(2) 0.013(2) 0.022(3) 0.000(2) -0.007(2) -0.005(2)
C9 0.015(3) 0.017(3) 0.019(3) -0.001(2) -0.005(2) -0.004(2)
C11 0.012(2) 0.018(3) 0.020(3) -0.001(2) -0.004(2) -0.006(2)
C8 0.013(2) 0.020(3) 0.018(3) 0.002(2) -0.007(2) -0.005(2)
C10 0.017(3) 0.012(2) 0.020(3) 0.002(2) -0.006(2) -0.005(2)
C16 0.025(3) 0.018(3) 0.019(3) -0.009(2) -0.006(2) -0.005(2)
C29 0.032(3) 0.018(3) 0.029(3) -0.002(2) -0.014(3) -0.007(2)
C7 0.017(3) 0.024(3) 0.017(3) 0.000(2) 0.000(2) -0.005(2)
C15 0.017(3) 0.018(3) 0.021(3) -0.005(2) -0.005(2) -0.007(2)
C25 0.020(3) 0.020(3) 0.032(3) -0.004(2) -0.014(2) -0.011(2)
C2 0.019(3) 0.027(3) 0.019(3) 0.003(2) -0.005(2) -0.008(2)
C26 0.020(3) 0.016(3) 0.023(3) -0.003(2) -0.008(2) -0.008(2)
C31 0.018(3) 0.023(3) 0.017(2) -0.003(2) -0.001(2) -0.009(2)
C24 0.013(2) 0.016(3) 0.019(2) 0.003(2) -0.004(2) -0.004(2)
C17 0.019(3) 0.020(3) 0.020(3) 0.000(2) -0.004(2) -0.006(2)
C30 0.025(3) 0.025(3) 0.026(3) -0.012(2) -0.003(2) -0.005(3)
C23 0.013(2) 0.017(3) 0.020(3) -0.004(2) -0.005(2) -0.004(2)
C6 0.022(3) 0.023(3) 0.017(3) -0.005(2) -0.004(2) -0.001(2)
C12 0.023(3) 0.020(3) 0.022(3) -0.003(2) -0.006(2) -0.011(2)
C27 0.014(3) 0.024(3) 0.024(3) -0.007(2) -0.004(2) -0.010(2)
C3 0.029(3) 0.021(3) 0.029(3) -0.006(2) 0.001(3) -0.009(3)
C5 0.031(3) 0.036(3) 0.015(3) 0.000(2) -0.005(2) 0.001(3)
C28 0.022(3) 0.022(3) 0.025(3) -0.001(2) -0.005(2) -0.014(2)
C4 0.035(3) 0.024(3) 0.021(3) 0.001(2) 0.001(3) -0.002(3)

loop_
_atom_type_symbol
_atom_type_description
_atom_type_scat_dispersion_real
_atom_type_scat_dispersion_imag
_atom_type_scat_source
C C 0.0033 0.0016 'International Tables Vol C Tables 4.2.6.8 and 6.1.1.4'
H H 0.0000 0.0000 'International Tables Vol C Tables 4.2.6.8 and 6.1.1.4'
Cl Cl 0.1484 0.1585 'International Tables Vol C Tables 4.2.6.8 and 6.1.1.4'
N N 0.0061 0.0033 'International Tables Vol C Tables 4.2.6.8 and 6.1.1.4'
O O 0.0106 0.0060 'International Tables Vol C Tables 4.2.6.8 and 6.1.1.4'
Pd Pd -0.9988 1.0072 'International Tables Vol C Tables 4.2.6.8 and 6.1.1.4'

loop_
_geom_angle_atom_site_label_1
_geom_angle_atom_site_label_2
_geom_angle_atom_site_label_3
_geom_angle
_geom_angle_site_symmetry_1
_geom_angle_site_symmetry_3
_geom_angle_publ_flag
C20 N4 Pd1 128.5(3) . . ?
C19 N4 Pd1 113.5(3) . . ?
C19 N4 C20 117.6(4) . . ?
N4 Pd1 Cl1 100.09(11) . . ?
N2 Pd1 Cl1 98.74(12) . . ?
N2 Pd1 N4 161.16(16) . . ?
N3 Pd1 Cl1 166.74(12) . . ?
N3 Pd1 N4 80.74(16) . . ?
N3 Pd1 N2 80.84(16) . . ?
C13 N2 Pd1 113.4(3) . . ?
C13 N2 C10 118.9(4) . . ?
C10 N2 Pd1 126.5(3) . . ?
C14 N3 Pd1 117.3(3) . . ?
C18 N3 Pd1 117.8(3) . . ?
C18 N3 C14 123.8(4) . . ?
C8 N1 C7 120.0(4) . . ?
C8 N1 C12 119.0(4) . . ?
C12 N1 C7 120.4(4) . . ?
C22 N5 C25 119.7(4) . . ?
C22 N5 C23 120.3(4) . . ?
C23 N5 C25 120.0(4) . . ?
C20 C21 H21 119.7 . . ?
C22 C21 H21 119.7 . . ?
C22 C21 C20 120.7(5) . . ?
N3 C14 C13 115.2(4) . . ?
N3 C14 C15 119.6(5) . . ?
C15 C14 C13 125.3(4) . . ?
N4 C20 C21 123.6(4) . . ?
N4 C20 C24 119.9(4) . . ?
C21 C20 C24 116.6(4) . . ?
N5 C22 C21 121.1(5) . . ?
N5 C22 H22 119.4 . . ?
C21 C22 H22 119.4 . . ?
O4 C19 N4 127.3(5) . . ?
O4 C19 C18 120.7(4) . . ?
N4 C19 C18 111.9(4) . . ?
C2 C1 C7 119.6(5) . . ?
C2 C1 C6 119.5(5) . . ?
C6 C1 C7 120.7(5) . . ?
N3 C18 C19 115.1(4) . . ?
N3 C18 C17 119.2(4) . . ?
C17 C18 C19 125.8(5) . . ?
O2 C13 N2 128.0(5) . . ?
O2 C13 C14 119.7(4) . . ?
N2 C13 C14 112.2(4) . . ?
C8 C9 H9 119.9 . . ?
C8 C9 C10 120.3(5) . . ?
C10 C9 H9 119.9 . . ?
C10 C11 H11 120.1 . . ?
C12 C11 H11 120.1 . . ?
C12 C11 C10 119.9(5) . . ?
N1 C8 C9 121.8(5) . . ?
N1 C8 H8 119.1 . . ?
C9 C8 H8 119.1 . . ?
N2 C10 C9 124.4(4) . . ?
N2 C10 C11 118.8(4) . . ?
C9 C10 C11 116.7(4) . . ?
C15 C16 H16 119.8 . . ?
C15 C16 C17 120.4(5) . . ?
C17 C16 H16 119.8 . . ?
C30 C29 H29 119.6 . . ?
C28 C29 H29 119.6 . . ?
C28 C29 C30 120.7(5) . . ?
N1 C7 C1 109.1(4) . . ?
N1 C7 H7A 109.9 . . ?
N1 C7 H7B 109.9 . . ?
C1 C7 H7A 109.9 . . ?
C1 C7 H7B 109.9 . . ?
H7A C7 H7B 108.3 . . ?
C14 C15 H15 120.6 . . ?
C16 C15 C14 118.7(5) . . ?
C16 C15 H15 120.6 . . ?
N5 C25 H25A 109.4 . . ?
N5 C25 H25B 109.4 . . ?
N5 C25 C26 111.1(4) . . ?
H25A C25 H25B 108.0 . . ?
C26 C25 H25A 109.4 . . ?
C26 C25 H25B 109.4 . . ?
C1 C2 H2 120.0 . . ?
C1 C2 C3 120.0(5) . . ?
C3 C2 H2 120.0 . . ?
C31 C26 C25 119.9(5) . . ?
C31 C26 C27 119.0(5) . . ?
C27 C26 C25 121.1(5) . . ?
C26 C31 H31 119.7 . . ?
C30 C31 C26 120.7(5) . . ?
C30 C31 H31 119.7 . . ?
C20 C24 H24 119.5 . . ?
C23 C24 C20 121.0(5) . . ?
C23 C24 H24 119.5 . . ?
C18 C17 C16 118.3(5) . . ?
C18 C17 H17 120.9 . . ?
C16 C17 H17 120.9 . . ?
C29 C30 C31 119.4(5) . . ?
C29 C30 H30 120.3 . . ?
C31 C30 H30 120.3 . . ?
N5 C23 C24 120.3(5) . . ?
N5 C23 H23 119.8 . . ?
C24 C23 H23 119.8 . . ?
C1 C6 H6 119.8 . . ?
C5 C6 C1 120.4(5) . . ?
C5 C6 H6 119.8 . . ?
N1 C12 H12 119.0 . . ?
C11 C12 N1 122.1(5) . . ?
C11 C12 H12 119.0 . . ?
C26 C27 H27 119.6 . . ?
C28 C27 C26 120.8(5) . . ?
C28 C27 H27 119.6 . . ?
C2 C3 H3 120.0 . . ?
C2 C3 C4 119.9(5) . . ?
C4 C3 H3 120.0 . . ?
C6 C5 H5 120.0 . . ?
C4 C5 C6 120.0(5) . . ?
C4 C5 H5 120.0 . . ?
C29 C28 C27 119.4(5) . . ?
C29 C28 H28 120.3 . . ?
C27 C28 H28 120.3 . . ?
C3 C4 H4 119.9 . . ?
C5 C4 C3 120.2(5) . . ?
C5 C4 H4 119.9 . . ?

loop_
_geom_bond_atom_site_label_1
_geom_bond_atom_site_label_2
_geom_bond_distance
_geom_bond_site_symmetry_2
_geom_bond_publ_flag
O4 C19 1.221(6) . ?
Cl1 Pd1 2.3035(12) . ?
N4 Pd1 2.060(4) . ?
N4 C20 1.387(6) . ?
N4 C19 1.383(6) . ?
Pd1 N2 2.055(4) . ?
Pd1 N3 1.939(4) . ?
O2 C13 1.215(6) . ?
N2 C13 1.385(6) . ?
N2 C10 1.394(6) . ?
N3 C14 1.331(6) . ?
N3 C18 1.327(6) . ?
N1 C8 1.344(6) . ?
N1 C7 1.489(6) . ?
N1 C12 1.354(6) . ?
N5 C22 1.349(6) . ?
N5 C25 1.494(6) . ?
N5 C23 1.354(6) . ?
C21 H21 0.9500 . ?
C21 C20 1.400(7) . ?
C21 C22 1.368(7) . ?
C14 C13 1.498(7) . ?
C14 C15 1.385(7) . ?
C20 C24 1.403(7) . ?
C22 H22 0.9500 . ?
C19 C18 1.502(7) . ?
C1 C7 1.509(7) . ?
C1 C2 1.384(7) . ?
C1 C6 1.389(7) . ?
C18 C17 1.394(7) . ?
C9 H9 0.9500 . ?
C9 C8 1.363(7) . ?
C9 C10 1.399(7) . ?
C11 H11 0.9500 . ?
C11 C10 1.414(7) . ?
C11 C12 1.354(7) . ?
C8 H8 0.9500 . ?
C16 H16 0.9500 . ?
C16 C15 1.376(7) . ?
C16 C17 1.397(7) . ?
C29 H29 0.9500 . ?
C29 C30 1.390(8) . ?
C29 C28 1.384(7) . ?
C7 H7A 0.9900 . ?
C7 H7B 0.9900 . ?
C15 H15 0.9500 . ?
C25 H25A 0.9900 . ?
C25 H25B 0.9900 . ?
C25 C26 1.509(7) . ?
C2 H2 0.9500 . ?
C2 C3 1.386(7) . ?
C26 C31 1.391(7) . ?
C26 C27 1.394(7) . ?
C31 H31 0.9500 . ?
C31 C30 1.391(7) . ?
C24 H24 0.9500 . ?
C24 C23 1.374(7) . ?
C17 H17 0.9500 . ?
C30 H30 0.9500 . ?
C23 H23 0.9500 . ?
C6 H6 0.9500 . ?
C6 C5 1.384(8) . ?
C12 H12 0.9500 . ?
C27 H27 0.9500 . ?
C27 C28 1.389(7) . ?
C3 H3 0.9500 . ?
C3 C4 1.388(8) . ?
C5 H5 0.9500 . ?
C5 C4 1.371(8) . ?
C28 H28 0.9500 . ?
C4 H4 0.9500 . ?

loop_
_geom_torsion_atom_site_label_1
_geom_torsion_atom_site_label_2
_geom_torsion_atom_site_label_3
_geom_torsion_atom_site_label_4
_geom_torsion
_geom_torsion_site_symmetry_1
_geom_torsion_site_symmetry_2
_geom_torsion_site_symmetry_3
_geom_torsion_site_symmetry_4
_geom_torsion_publ_flag
O4 C19 C18 N3 -164.7(4) . . . . ?
O4 C19 C18 C17 15.1(8) . . . . ?
N4 C20 C24 C23 -177.4(4) . . . . ?
N4 C19 C18 N3 10.9(6) . . . . ?
N4 C19 C18 C17 -169.3(5) . . . . ?
Pd1 N4 C20 C21 151.8(4) . . . . ?
Pd1 N4 C20 C24 -27.8(6) . . . . ?
Pd1 N4 C19 O4 168.9(4) . . . . ?
Pd1 N4 C19 C18 -6.4(5) . . . . ?
Pd1 N2 C13 O2 -178.8(4) . . . . ?
Pd1 N2 C13 C14 -1.8(5) . . . . ?
Pd1 N2 C10 C9 -163.2(4) . . . . ?
Pd1 N2 C10 C11 19.9(6) . . . . ?
Pd1 N3 C14 C13 11.9(5) . . . . ?
Pd1 N3 C14 C15 -168.3(4) . . . . ?
Pd1 N3 C18 C19 -10.6(5) . . . . ?
Pd1 N3 C18 C17 169.6(4) . . . . ?
N3 C14 C13 O2 171.1(5) . . . . ?
N3 C14 C13 N2 -6.2(6) . . . . ?
N3 C14 C15 C16 0.0(7) . . . . ?
N3 C18 C17 C16 -2.7(7) . . . . ?
N5 C25 C26 C31 -86.6(6) . . . . ?
N5 C25 C26 C27 94.0(6) . . . . ?
C21 C20 C24 C23 2.9(7) . . . . ?
C14 N3 C18 C19 -178.2(4) . . . . ?
C14 N3 C18 C17 2.0(7) . . . . ?
C20 N4 C19 O4 -4.1(8) . . . . ?
C20 N4 C19 C18 -179.4(4) . . . . ?
C20 C21 C22 N5 0.2(7) . . . . ?
C20 C24 C23 N5 -1.4(7) . . . . ?
C22 N5 C25 C26 -78.8(6) . . . . ?
C22 N5 C23 C24 -0.8(7) . . . . ?
C22 C21 C20 N4 178.0(4) . . . . ?
C22 C21 C20 C24 -2.3(7) . . . . ?
C19 N4 C20 C21 -36.4(7) . . . . ?
C19 N4 C20 C24 144.0(5) . . . . ?
C19 C18 C17 C16 177.5(5) . . . . ?
C1 C2 C3 C4 1.2(8) . . . . ?
C1 C6 C5 C4 0.1(8) . . . . ?
C18 N3 C14 C13 179.6(4) . . . . ?
C18 N3 C14 C15 -0.6(7) . . . . ?
C13 N2 C10 C9 30.1(7) . . . . ?
C13 N2 C10 C11 -146.8(5) . . . . ?
C13 C14 C15 C16 179.8(5) . . . . ?
C8 N1 C7 C1 -82.9(6) . . . . ?
C8 N1 C12 C11 2.6(8) . . . . ?
C8 C9 C10 N2 -171.9(5) . . . . ?
C8 C9 C10 C11 5.0(7) . . . . ?
C10 N2 C13 O2 -10.5(8) . . . . ?
C10 N2 C13 C14 166.6(4) . . . . ?
C10 C9 C8 N1 -2.1(8) . . . . ?
C10 C11 C12 N1 0.6(8) . . . . ?
C7 N1 C8 C9 169.4(5) . . . . ?
C7 N1 C12 C11 -168.6(5) . . . . ?
C7 C1 C2 C3 -175.6(5) . . . . ?
C7 C1 C6 C5 174.9(5) . . . . ?
C15 C14 C13 O2 -8.7(8) . . . . ?
C15 C14 C13 N2 174.0(5) . . . . ?
C15 C16 C17 C18 2.1(8) . . . . ?
C25 N5 C22 C21 -179.8(4) . . . . ?
C25 N5 C23 C24 -179.6(4) . . . . ?
C25 C26 C31 C30 -179.2(5) . . . . ?
C25 C26 C27 C28 177.8(5) . . . . ?
C2 C1 C7 N1 89.8(6) . . . . ?
C2 C1 C6 C5 0.5(8) . . . . ?
C2 C3 C4 C5 -0.6(8) . . . . ?
C26 C31 C30 C29 1.1(8) . . . . ?
C26 C27 C28 C29 1.7(8) . . . . ?
C31 C26 C27 C28 -1.7(7) . . . . ?
C17 C16 C15 C14 -0.8(8) . . . . ?
C30 C29 C28 C27 -0.3(8) . . . . ?
C23 N5 C22 C21 1.4(7) . . . . ?
C23 N5 C25 C26 100.1(5) . . . . ?
C6 C1 C7 N1 -84.6(6) . . . . ?
C6 C1 C2 C3 -1.1(8) . . . . ?
C6 C5 C4 C3 0.0(8) . . . . ?
C12 N1 C8 C9 -1.8(7) . . . . ?
C12 N1 C7 C1 88.2(6) . . . . ?
C12 C11 C10 N2 172.8(5) . . . . ?
C12 C11 C10 C9 -4.3(7) . . . . ?
C27 C26 C31 C30 0.2(8) . . . . ?
C28 C29 C30 C31 -1.1(8) . . . . ?
